data_4135505
loop_
_publ_author_name
'Ma, Wenqiang'
'Xu, Letian'
'Zhang, Sikun'
'Li, Guoping'
'Ma, Tianyu'
'Rao, Bin'
'Zhang, Mingming'
'He, Gang'

_publ_section_title
;
 Phosphorescent Bismoviologens for Electrophosphorochromism and Visible
 Light-Induced Cross-Dehydrogenative Coupling.
;
_journal_issue 3
_journal_name_full 'Journal of the American Chemical Society'
_journal_page_first 1590
_journal_page_last 1597
_journal_paper_doi 10.1021/jacs.0c12015
_journal_volume 143
_journal_year 2021
_chemical_formula_moiety '2(C18 H17 Bi N2), 4(C F3 O3 S), 4(H2 O)'
_chemical_formula_sum 'C40 H42 Bi2 F12 N4 O16 S4'
_chemical_formula_weight 1608.98
_space_group_crystal_system monoclinic
_space_group_IT_number 14
_space_group_name_Hall '-P 2yn'
_space_group_name_H-M_alt 'P 1 21/n 1'
_atom_sites_solution_hydrogens geom
_atom_sites_solution_primary direct
_atom_sites_solution_secondary difmap
_audit_creation_date 2020-11-10
_audit_creation_method
;
Olex2 1.2
(compiled 2018.05.29 svn.r3508 for OlexSys, GUI svn.r5506)
;
_cell_angle_alpha 90.00
_cell_angle_beta 97.887(10)
_cell_angle_gamma 90.00
_cell_formula_units_Z 4
_cell_length_a 17.628(14)
_cell_length_b 15.700(12)
_cell_length_c 19.843(15)
_cell_measurement_reflns_used 9479
_cell_measurement_temperature 296(2)
_cell_measurement_theta_max 26.521
_cell_measurement_theta_min 2.583
_cell_volume 5440(7)
_computing_cell_refinement 'SAINT v8.27A (Bruker, 2012)'
_computing_data_reduction 'SAINT v8.27A (Bruker, 2012)'
_computing_molecular_graphics 'Olex2 (Dolomanov et al., 2009)'
_computing_publication_material 'Olex2 (Dolomanov et al., 2009)'
_computing_structure_refinement 'XL (Sheldrick, 2008)'
_computing_structure_solution 'ShelXS (Sheldrick, 2008)'
_diffrn_ambient_temperature 296.15
_diffrn_measured_fraction_theta_full 0.976
_diffrn_measured_fraction_theta_max 0.976
_diffrn_measurement_device_type Stoe
_diffrn_radiation_monochromator graphite
_diffrn_radiation_type MoK\a
_diffrn_radiation_wavelength 0.71073
_diffrn_reflns_av_R_equivalents 0.0686
_diffrn_reflns_av_unetI/netI 0.0554
_diffrn_reflns_limit_h_max 21
_diffrn_reflns_limit_h_min -21
_diffrn_reflns_limit_k_max 19
_diffrn_reflns_limit_k_min -19
_diffrn_reflns_limit_l_max 25
_diffrn_reflns_limit_l_min -24
_diffrn_reflns_number 56901
_diffrn_reflns_theta_full 26.72
_diffrn_reflns_theta_max 26.72
_diffrn_reflns_theta_min 1.45
_diffrn_source 'fine-focus sealed tube'
_exptl_absorpt_coefficient_mu 6.723
_exptl_absorpt_correction_T_max 0.3466
_exptl_absorpt_correction_T_min 0.3466
_exptl_crystal_colour yellow
_exptl_crystal_colour_primary yellow
_exptl_crystal_density_diffrn 1.964
_exptl_crystal_density_method 'not measured'
_exptl_crystal_description block
_exptl_crystal_F_000 3104
_exptl_crystal_size_max 0.2
_exptl_crystal_size_mid 0.2
_exptl_crystal_size_min 0.2
_refine_diff_density_max 2.765
_refine_diff_density_min -0.977
_refine_diff_density_rms 0.152
_refine_ls_extinction_method none
_refine_ls_goodness_of_fit_ref 1.054
_refine_ls_hydrogen_treatment constr
_refine_ls_matrix_type full
_refine_ls_number_parameters 719
_refine_ls_number_reflns 11238
_refine_ls_number_restraints 0
_refine_ls_restrained_S_all 1.054
_refine_ls_R_factor_all 0.0653
_refine_ls_R_factor_gt 0.0398
_refine_ls_shift/su_max 0.002
_refine_ls_shift/su_mean 0.000
_refine_ls_structure_factor_coef Fsqd
_refine_ls_weighting_details 'calc w=1/[\s^2^(Fo^2^)+(0.0303P)^2^+16.6988P] where P=(Fo^2^+2Fc^2^)/3'
_refine_ls_weighting_scheme calc
_refine_ls_wR_factor_gt 0.0838
_refine_ls_wR_factor_ref 0.0930
_reflns_number_gt 8334
_reflns_number_total 11238
_reflns_threshold_expression >2sigma(I)
_cod_data_source_file ja0c12015_si_002.cif
_cod_data_source_block 1
_cod_depositor_comments 'Adding full bibliography for 4135504--4135506.cif.'
_cod_database_code 4135505
_olex2_refinement_description
;
1. Fixed Uiso
 At 1.2 times of:
  All C(H) groups
 At 1.5 times of:
  All C(H,H,H) groups, All O(H,H) groups
2.a Free rotating group:
 O13(H13A,H13B), O14(H14A,H14B), O16(H16A,H16B), O15(H15A,H15B)
2.b Aromatic/amide H refined with riding coordinates:
 C8(H8), C2(H2), C11(H11), C4(H4), C5(H5), C23(H23), C21(H21), C29(H29),
 C26(H26), C20(H20), C9(H9), C14(H14), C18(H18), C17(H17), C15(H15), C16(H16),
 C33(H33), C28(H28), C32(H32), C35(H35), C34(H34), C36(H36)
2.c Idealised Me refined as rotating group:
 C10(H10A,H10B,H10C), C30(H30A,H30B,H30C), C3(H3A,H3B,H3C), C19(H19A,H19B,H19C)
;
_olex2_submission_special_instructions 'No special instructions were received'

loop_
_space_group_symop_id
_space_group_symop_operation_xyz
1 'x, y, z'
2 '-x+1/2, y+1/2, -z+1/2'
3 '-x, -y, -z'
4 'x-1/2, -y-1/2, z-1/2'

loop_
_atom_site_label
_atom_site_type_symbol
_atom_site_fract_x
_atom_site_fract_y
_atom_site_fract_z
_atom_site_U_iso_or_equiv
_atom_site_adp_type
_atom_site_occupancy
_atom_site_calc_flag
_atom_site_disorder_assembly
_atom_site_disorder_group
_atom_site_refinement_flags_posn
Bi1 Bi 0.121524(13) 0.897531(15) 0.022609(12) 0.02176(7) Uani 1 d . . .
Bi2 Bi 0.628731(13) 0.620639(15) 0.023911(12) 0.02192(7) Uani 1 d . . .
N1 N 0.5991(3) 0.3628(3) -0.0846(3) 0.0259(12) Uani 1 d . . .
N2 N 0.7218(3) 0.7776(3) -0.1404(3) 0.0232(12) Uani 1 d . . .
C7 C 0.6758(3) 0.6116(4) -0.1226(3) 0.0214(13) Uani 1 d . . .
C6 C 0.6462(3) 0.5247(4) -0.1122(3) 0.0206(13) Uani 1 d . . .
C1 C 0.6256(3) 0.5069(4) -0.0476(3) 0.0223(14) Uani 1 d . . .
C8 C 0.7029(4) 0.6369(4) -0.1836(3) 0.0233(14) Uani 1 d . . .
H8 H 0.7060 0.5976 -0.2181 0.028 Uiso 1 calc . . R
C2 C 0.6018(3) 0.4239(4) -0.0362(3) 0.0250(14) Uani 1 d . . .
H2 H 0.5874 0.4103 0.0058 0.030 Uiso 1 calc . . R
C11 C 0.6993(4) 0.7541(4) -0.0805(3) 0.0247(14) Uani 1 d . . .
H11 H 0.6994 0.7942 -0.0460 0.030 Uiso 1 calc . . R
C4 C 0.6161(3) 0.3818(4) -0.1472(3) 0.0271(15) Uani 1 d . . .
H4 H 0.6115 0.3398 -0.1805 0.032 Uiso 1 calc . . R
C10 C 0.7408(4) 0.8675(4) -0.1520(4) 0.0365(17) Uani 1 d . . .
H10A H 0.6947 0.8984 -0.1674 0.055 Uiso 1 calc . . GR
H10B H 0.7748 0.8706 -0.1858 0.055 Uiso 1 calc . . GR
H10C H 0.7652 0.8919 -0.1102 0.055 Uiso 1 calc . . GR
C12 C 0.6763(3) 0.6718(4) -0.0698(3) 0.0221(14) Uani 1 d . . .
C5 C 0.6400(4) 0.4618(4) -0.1628(3) 0.0268(15) Uani 1 d . . .
H5 H 0.6517 0.4740 -0.2061 0.032 Uiso 1 calc . . R
N3 N 0.2276(3) 0.7347(3) -0.1300(3) 0.0274(12) Uani 1 d . . .
C23 C 0.2067(4) 0.8719(4) -0.1783(3) 0.0268(15) Uani 1 d . . .
H23 H 0.2101 0.9093 -0.2141 0.032 Uiso 1 calc . . R
C21 C 0.1966(4) 0.7602(4) -0.0742(3) 0.0251(14) Uani 1 d . . .
H21 H 0.1931 0.7213 -0.0394 0.030 Uiso 1 calc . . R
C24 C 0.1748(3) 0.8992(4) -0.1215(3) 0.0204(13) Uani 1 d . . .
C22 C 0.1703(3) 0.8418(4) -0.0677(3) 0.0213(13) Uani 1 d . . .
N4 N 0.1063(3) 1.1538(3) -0.0885(3) 0.0275(13) Uani 1 d . . .
C29 C 0.1072(4) 1.0940(4) -0.0380(3) 0.0261(14) Uani 1 d . . .
H29 H 0.0948 1.1101 0.0042 0.031 Uiso 1 calc . . R
C25 C 0.1458(3) 0.9881(4) -0.1134(3) 0.0214(14) Uani 1 d . . .
C26 C 0.1407(3) 1.0495(4) -0.1644(3) 0.0259(15) Uani 1 d . . .
H26 H 0.1510 1.0349 -0.2077 0.031 Uiso 1 calc . . R
C27 C 0.1263(3) 1.0099(4) -0.0487(3) 0.0212(13) Uani 1 d . . .
C20 C 0.2331(4) 0.7897(4) -0.1815(3) 0.0276(15) Uani 1 d . . .
H20 H 0.2549 0.7720 -0.2193 0.033 Uiso 1 calc . . R
C9 C 0.7245(4) 0.7203(4) -0.1910(3) 0.0274(15) Uani 1 d . . .
H9 H 0.7412 0.7375 -0.2314 0.033 Uiso 1 calc . . R
C14 C 0.7616(4) 0.6019(4) 0.1472(3) 0.0285(15) Uani 1 d . . .
H14 H 0.7239 0.6262 0.1696 0.034 Uiso 1 calc . . R
C18 C 0.8029(4) 0.5499(4) 0.0445(3) 0.0273(15) Uani 1 d . . .
H18 H 0.7933 0.5391 -0.0020 0.033 Uiso 1 calc . . R
C13 C 0.7463(3) 0.5859(4) 0.0775(3) 0.0213(13) Uani 1 d . . .
C17 C 0.8741(4) 0.5297(4) 0.0807(4) 0.0306(16) Uani 1 d . . .
H17 H 0.9120 0.5061 0.0582 0.037 Uiso 1 calc . . R
C15 C 0.8330(4) 0.5819(5) 0.1836(3) 0.0343(17) Uani 1 d . . .
H15 H 0.8431 0.5935 0.2299 0.041 Uiso 1 calc . . R
C16 C 0.8884(4) 0.5449(4) 0.1503(4) 0.0347(17) Uani 1 d . . .
H16 H 0.9355 0.5300 0.1745 0.042 Uiso 1 calc . . R
C33 C 0.2587(4) 0.8929(4) 0.1438(3) 0.0278(15) Uani 1 d . . .
H33 H 0.2205 0.8697 0.1661 0.033 Uiso 1 calc . . R
C31 C 0.2419(3) 0.9175(4) 0.0756(3) 0.0211(13) Uani 1 d . . .
C28 C 0.1204(4) 1.1316(4) -0.1509(3) 0.0289(15) Uani 1 d . . .
H28 H 0.1165 1.1722 -0.1853 0.035 Uiso 1 calc . . R
C32 C 0.3002(4) 0.9512(4) 0.0427(4) 0.0321(16) Uani 1 d . . .
H32 H 0.2899 0.9667 -0.0028 0.039 Uiso 1 calc . . R
C35 C 0.3321(4) 0.9031(4) 0.1782(4) 0.0347(17) Uani 1 d . . .
H35 H 0.3431 0.8863 0.2234 0.042 Uiso 1 calc . . R
C34 C 0.3734(4) 0.9620(4) 0.0774(4) 0.0343(17) Uani 1 d . . .
H34 H 0.4118 0.9849 0.0552 0.041 Uiso 1 calc . . R
C36 C 0.3890(4) 0.9385(4) 0.1451(4) 0.0364(18) Uani 1 d . . .
H36 H 0.4379 0.9465 0.1686 0.044 Uiso 1 calc . . R
S2 S 0.47192(10) 0.73073(10) -0.15534(8) 0.0271(4) Uani 1 d . . .
O6 O 0.4021(3) 0.7286(3) -0.2021(3) 0.0419(13) Uani 1 d . . .
O4 O 0.5410(3) 0.7391(3) -0.1868(3) 0.0436(13) Uani 1 d . . .
O5 O 0.4772(3) 0.6697(3) -0.1009(3) 0.0431(13) Uani 1 d . . .
F5 F 0.4676(3) 0.8976(3) -0.1533(3) 0.0654(15) Uani 1 d . . .
F4 F 0.5273(3) 0.8410(3) -0.0623(3) 0.0651(15) Uani 1 d . . .
F6 F 0.4040(3) 0.8372(3) -0.0821(3) 0.0653(15) Uani 1 d . . .
C38 C 0.4684(5) 0.8322(5) -0.1114(4) 0.0407(18) Uani 1 d . . .
S1 S 0.81888(9) 0.33821(10) -0.10961(9) 0.0267(4) Uani 1 d . . .
O3 O 0.7785(3) 0.3653(3) -0.0549(2) 0.0351(11) Uani 1 d . . .
O1 O 0.7722(3) 0.3248(3) -0.1742(2) 0.0386(12) Uani 1 d . . .
C30 C 0.0898(4) 1.2437(4) -0.0735(4) 0.0361(17) Uani 1 d . . .
H30A H 0.0454 1.2624 -0.1033 0.054 Uiso 1 calc . . GR
H30B H 0.1328 1.2785 -0.0803 0.054 Uiso 1 calc . . GR
H30C H 0.0804 1.2486 -0.0271 0.054 Uiso 1 calc . . GR
C3 C 0.5783(4) 0.2744(4) -0.0694(4) 0.0386(18) Uani 1 d . . .
H3A H 0.5591 0.2728 -0.0264 0.058 Uiso 1 calc . . GR
H3B H 0.6227 0.2386 -0.0674 0.058 Uiso 1 calc . . GR
H3C H 0.5395 0.2543 -0.1045 0.058 Uiso 1 calc . . GR
C19 C 0.2538(4) 0.6464(4) -0.1357(4) 0.0385(18) Uani 1 d . . .
H19A H 0.2557 0.6186 -0.0924 0.058 Uiso 1 calc . . GR
H19B H 0.3039 0.6464 -0.1495 0.058 Uiso 1 calc . . GR
H19C H 0.2188 0.6167 -0.1689 0.058 Uiso 1 calc . . GR
C37 C 0.8775(4) 0.4291(5) -0.1259(4) 0.0411(19) Uani 1 d . . .
S3 S 0.32930(11) 1.18038(12) -0.13636(10) 0.0367(4) Uani 1 d . . .
F7 F 0.4100(3) 1.0657(3) -0.1886(2) 0.0494(12) Uani 1 d . . .
F9 F 0.3308(3) 1.0141(3) -0.1263(3) 0.0573(14) Uani 1 d . . .
F1 F 0.9168(3) 0.4152(3) -0.1768(3) 0.0654(14) Uani 1 d . . .
O9 O 0.2720(3) 1.1709(3) -0.1940(3) 0.0401(12) Uani 1 d . . .
F2 F 0.9265(3) 0.4506(3) -0.0717(3) 0.0619(14) Uani 1 d . . .
F3 F 0.8325(3) 0.4979(3) -0.1419(3) 0.0643(15) Uani 1 d . . .
O2 O 0.8756(3) 0.2724(3) -0.0904(3) 0.0427(13) Uani 1 d . . .
C39 C 0.3788(4) 1.0781(5) -0.1326(4) 0.0318(16) Uani 1 d . . .
F11 F 0.0384(3) 0.6773(3) -0.0763(3) 0.0759(17) Uani 1 d . . .
F10 F 0.0541(3) 0.6845(4) -0.1834(4) 0.092(2) Uani 1 d . . .
C40 C 0.0010(6) 0.6836(5) -0.1392(5) 0.060(3) Uani 1 d . . .
S4 S -0.05494(11) 0.78013(11) -0.15049(10) 0.0346(4) Uani 1 d . . .
F12 F -0.0408(3) 0.6144(3) -0.1534(3) 0.0711(17) Uani 1 d . . .
O12 O -0.1018(3) 0.7717(4) -0.2144(3) 0.0481(14) Uani 1 d . . .
O11 O -0.0989(4) 0.7777(4) -0.0935(3) 0.0649(18) Uani 1 d . . .
O10 O -0.0010(3) 0.8478(4) -0.1473(4) 0.076(2) Uani 1 d . . .
F8 F 0.4351(3) 1.0740(3) -0.0801(2) 0.0618(14) Uani 1 d . . .
O8 O 0.3017(4) 1.1882(4) -0.0732(3) 0.0646(18) Uani 1 d . . .
O7 O 0.3898(3) 1.2410(3) -0.1473(4) 0.0636(18) Uani 1 d . . .
O13 O 0.5572(3) 0.6681(3) -0.3153(3) 0.0435(13) Uani 1 d . . .
H13A H 0.5704 0.7052 -0.3427 0.065 Uiso 1 d . . G
H13B H 0.5591 0.6944 -0.2777 0.065 Uiso 1 d . . G
O14 O 0.4163(4) 0.5020(4) -0.1248(4) 0.0607(18) Uani 1 d . . .
H14A H 0.4255 0.4629 -0.1523 0.091 Uiso 1 d . . G
H14B H 0.4442 0.5435 -0.1340 0.091 Uiso 1 d . . G
O16 O 0.4465(4) 1.3768(4) -0.2169(4) 0.0569(16) Uani 1 d . . .
H16A H 0.4331 1.3344 -0.1946 0.085 Uiso 1 d . . G
H16B H 0.4551 1.3603 -0.2559 0.085 Uiso 1 d . . G
O15 O -0.0925(4) 1.0018(4) -0.1500(4) 0.074(2) Uani 1 d . . .
H15A H -0.0617 0.9618 -0.1561 0.112 Uiso 1 d . . G
H15B H -0.0708 1.0466 -0.1621 0.112 Uiso 1 d . . G

loop_
_atom_site_aniso_label
_atom_site_aniso_U_11
_atom_site_aniso_U_22
_atom_site_aniso_U_33
_atom_site_aniso_U_23
_atom_site_aniso_U_13
_atom_site_aniso_U_12
Bi1 0.02186(13) 0.02634(13) 0.01804(13) 0.00281(10) 0.00620(9) -0.00093(10)
Bi2 0.02280(13) 0.02652(13) 0.01724(13) -0.00105(10) 0.00564(9) 0.00397(10)
N1 0.021(3) 0.024(3) 0.032(3) 0.000(2) 0.003(2) 0.000(2)
N2 0.021(3) 0.024(3) 0.024(3) 0.006(2) 0.002(2) 0.002(2)
C7 0.023(3) 0.021(3) 0.021(3) 0.003(3) 0.002(3) 0.004(3)
C6 0.014(3) 0.027(3) 0.019(3) 0.000(3) -0.001(2) 0.003(2)
C1 0.013(3) 0.032(4) 0.022(3) 0.000(3) 0.002(3) 0.003(3)
C8 0.032(4) 0.029(4) 0.011(3) 0.000(3) 0.008(3) 0.005(3)
C2 0.024(3) 0.033(4) 0.018(3) -0.002(3) 0.004(3) -0.001(3)
C11 0.028(4) 0.024(3) 0.022(4) 0.001(3) 0.002(3) 0.008(3)
C4 0.020(3) 0.034(4) 0.027(4) -0.003(3) 0.000(3) -0.002(3)
C10 0.043(4) 0.031(4) 0.039(4) 0.007(3) 0.019(4) 0.002(3)
C12 0.018(3) 0.031(4) 0.018(3) 0.003(3) 0.007(3) 0.009(3)
C5 0.028(4) 0.034(4) 0.018(3) 0.000(3) 0.001(3) 0.001(3)
N3 0.026(3) 0.026(3) 0.030(3) -0.003(2) 0.004(2) -0.003(2)
C23 0.032(4) 0.030(4) 0.019(3) 0.002(3) 0.004(3) -0.004(3)
C21 0.025(3) 0.025(3) 0.026(4) 0.000(3) 0.004(3) -0.005(3)
C24 0.020(3) 0.020(3) 0.020(3) 0.001(2) 0.002(3) -0.002(2)
C22 0.020(3) 0.025(3) 0.018(3) -0.003(3) -0.001(3) -0.005(3)
N4 0.022(3) 0.023(3) 0.037(3) 0.002(2) 0.004(2) 0.002(2)
C29 0.026(3) 0.027(4) 0.025(4) 0.002(3) 0.006(3) -0.003(3)
C25 0.016(3) 0.028(3) 0.019(3) 0.007(3) 0.000(3) -0.003(3)
C26 0.023(3) 0.037(4) 0.019(3) 0.002(3) 0.007(3) 0.002(3)
C27 0.010(3) 0.034(4) 0.019(3) 0.001(3) 0.002(2) -0.002(3)
C20 0.029(4) 0.033(4) 0.022(4) -0.002(3) 0.007(3) -0.002(3)
C9 0.024(3) 0.037(4) 0.022(4) 0.007(3) 0.006(3) 0.006(3)
C14 0.036(4) 0.033(4) 0.018(4) 0.002(3) 0.008(3) 0.006(3)
C18 0.035(4) 0.023(3) 0.024(4) -0.006(3) 0.004(3) -0.001(3)
C13 0.024(3) 0.016(3) 0.024(3) 0.001(3) 0.004(3) -0.001(2)
C17 0.028(4) 0.031(4) 0.033(4) 0.000(3) 0.006(3) 0.008(3)
C15 0.037(4) 0.044(4) 0.019(4) 0.001(3) -0.008(3) 0.006(3)
C16 0.027(4) 0.034(4) 0.040(5) 0.005(3) -0.004(3) 0.004(3)
C33 0.028(4) 0.026(4) 0.029(4) 0.003(3) 0.006(3) -0.003(3)
C31 0.023(3) 0.019(3) 0.022(3) 0.001(3) 0.004(3) 0.000(2)
C28 0.023(3) 0.035(4) 0.029(4) 0.011(3) 0.005(3) 0.004(3)
C32 0.036(4) 0.033(4) 0.028(4) 0.001(3) 0.007(3) -0.001(3)
C35 0.034(4) 0.039(4) 0.029(4) 0.002(3) -0.003(3) 0.001(3)
C34 0.030(4) 0.032(4) 0.042(5) 0.000(3) 0.011(3) -0.009(3)
C36 0.022(4) 0.036(4) 0.049(5) -0.005(4) -0.006(3) 0.000(3)
S2 0.0300(9) 0.0269(9) 0.0239(9) -0.0030(7) 0.0014(7) 0.0011(7)
O6 0.032(3) 0.058(3) 0.035(3) -0.009(2) 0.000(2) -0.001(2)
O4 0.031(3) 0.065(4) 0.036(3) 0.001(3) 0.008(2) 0.008(3)
O5 0.060(4) 0.030(3) 0.039(3) 0.007(2) 0.005(3) -0.004(2)
F5 0.094(4) 0.028(3) 0.072(4) 0.012(2) 0.007(3) 0.007(2)
F4 0.074(4) 0.055(3) 0.057(3) -0.020(2) -0.023(3) -0.009(3)
F6 0.071(4) 0.071(4) 0.058(3) -0.014(3) 0.025(3) 0.025(3)
C38 0.048(5) 0.035(4) 0.039(5) -0.003(4) 0.007(4) 0.006(4)
S1 0.0292(9) 0.0220(8) 0.0288(9) 0.0007(7) 0.0036(7) 0.0014(7)
O3 0.041(3) 0.040(3) 0.026(3) 0.004(2) 0.008(2) 0.003(2)
O1 0.041(3) 0.042(3) 0.032(3) -0.011(2) 0.003(2) 0.004(2)
C30 0.040(4) 0.028(4) 0.040(5) 0.003(3) 0.006(3) 0.004(3)
C3 0.042(4) 0.032(4) 0.043(5) -0.002(3) 0.011(4) -0.009(3)
C19 0.051(5) 0.023(4) 0.044(5) -0.004(3) 0.014(4) 0.002(3)
C37 0.037(4) 0.039(4) 0.049(5) 0.002(4) 0.010(4) 0.001(4)
S3 0.0365(10) 0.0313(10) 0.0406(11) -0.0112(8) -0.0005(8) 0.0057(8)
F7 0.050(3) 0.051(3) 0.052(3) -0.005(2) 0.024(2) 0.010(2)
F9 0.053(3) 0.029(2) 0.093(4) 0.021(2) 0.020(3) 0.002(2)
F1 0.059(3) 0.079(4) 0.066(4) 0.004(3) 0.037(3) -0.009(3)
O9 0.037(3) 0.041(3) 0.039(3) 0.009(2) -0.004(2) 0.000(2)
F2 0.047(3) 0.055(3) 0.080(4) -0.007(3) -0.006(3) -0.015(2)
F3 0.055(3) 0.031(3) 0.108(5) 0.022(3) 0.016(3) 0.004(2)
O2 0.039(3) 0.031(3) 0.056(4) 0.002(2) 0.000(3) 0.011(2)
C39 0.030(4) 0.035(4) 0.030(4) -0.008(3) 0.005(3) -0.002(3)
F11 0.064(4) 0.063(3) 0.090(4) 0.023(3) -0.029(3) 0.009(3)
F10 0.073(4) 0.075(4) 0.138(6) -0.011(4) 0.049(4) 0.013(3)
C40 0.059(6) 0.037(5) 0.078(7) 0.001(5) -0.007(5) 0.002(4)
S4 0.0379(10) 0.0280(9) 0.0353(11) 0.0030(8) -0.0037(8) -0.0024(8)
F12 0.059(3) 0.030(3) 0.119(5) 0.001(3) -0.006(3) -0.011(2)
O12 0.049(3) 0.057(4) 0.036(3) 0.008(3) -0.004(3) 0.000(3)
O11 0.070(4) 0.082(5) 0.047(4) 0.007(3) 0.022(3) 0.012(4)
O10 0.049(4) 0.033(3) 0.136(7) -0.003(4) -0.023(4) 0.000(3)
F8 0.048(3) 0.084(4) 0.049(3) -0.003(3) -0.008(2) 0.026(3)
O8 0.068(4) 0.085(5) 0.040(4) -0.006(3) 0.003(3) 0.030(4)
O7 0.056(4) 0.035(3) 0.100(5) -0.016(3) 0.009(4) -0.014(3)
O13 0.051(3) 0.049(3) 0.032(3) -0.007(2) 0.011(3) -0.014(3)
O14 0.074(5) 0.039(3) 0.079(5) -0.007(3) 0.047(4) -0.014(3)
O16 0.051(4) 0.055(4) 0.064(4) -0.027(3) 0.005(3) 0.000(3)
O15 0.070(5) 0.034(3) 0.130(7) -0.014(4) 0.051(4) 0.001(3)

loop_
_atom_type_symbol
_atom_type_description
_atom_type_scat_dispersion_real
_atom_type_scat_dispersion_imag
_atom_type_scat_source
C C 0.0033 0.0016 'International Tables Vol C Tables 4.2.6.8 and 6.1.1.4'
H H 0.0000 0.0000 'International Tables Vol C Tables 4.2.6.8 and 6.1.1.4'
Bi Bi -4.1077 10.2566 'International Tables Vol C Tables 4.2.6.8 and 6.1.1.4'
F F 0.0171 0.0103 'International Tables Vol C Tables 4.2.6.8 and 6.1.1.4'
N N 0.0061 0.0033 'International Tables Vol C Tables 4.2.6.8 and 6.1.1.4'
O O 0.0106 0.0060 'International Tables Vol C Tables 4.2.6.8 and 6.1.1.4'
S S 0.1246 0.1234 'International Tables Vol C Tables 4.2.6.8 and 6.1.1.4'

loop_
_geom_angle_atom_site_label_1
_geom_angle_atom_site_label_2
_geom_angle_atom_site_label_3
_geom_angle
_geom_angle_site_symmetry_1
_geom_angle_site_symmetry_3
_geom_angle_publ_flag
C22 Bi1 C27 75.9(2) . . ?
C31 Bi1 C22 89.2(2) . . ?
C31 Bi1 C27 94.0(2) . . ?
C1 Bi2 C12 75.5(2) . . ?
C13 Bi2 C1 92.7(2) . . ?
C13 Bi2 C12 93.0(2) . . ?
C2 N1 C3 120.4(6) . . ?
C4 N1 C2 120.3(6) . . ?
C4 N1 C3 119.2(6) . . ?
C11 N2 C10 119.7(5) . . ?
C9 N2 C11 121.0(5) . . ?
C9 N2 C10 119.2(6) . . ?
C8 C7 C6 122.8(6) . . ?
C12 C7 C6 118.6(6) . . ?
C12 C7 C8 118.6(6) . . ?
C1 C6 C7 116.7(5) . . ?
C5 C6 C7 122.8(6) . . ?
C5 C6 C1 120.5(6) . . ?
C6 C1 Bi2 115.1(4) . . ?
C2 C1 Bi2 127.8(5) . . ?
C2 C1 C6 117.0(6) . . ?
C9 C8 C7 119.2(6) . . ?
N1 C2 C1 121.9(6) . . ?
N2 C11 C12 121.2(6) . . ?
N1 C4 C5 121.6(6) . . ?
C7 C12 Bi2 113.8(4) . . ?
C11 C12 Bi2 127.1(5) . . ?
C11 C12 C7 119.0(6) . . ?
C4 C5 C6 118.6(6) . . ?
C21 N3 C19 120.3(6) . . ?
C20 N3 C21 120.4(6) . . ?
C20 N3 C19 119.2(6) . . ?
C20 C23 C24 120.2(6) . . ?
N3 C21 C22 121.9(6) . . ?
C23 C24 C22 119.2(6) . . ?
C23 C24 C25 123.6(5) . . ?
C22 C24 C25 117.3(5) . . ?
C21 C22 Bi1 127.1(5) . . ?
C21 C22 C24 118.1(6) . . ?
C24 C22 Bi1 114.8(4) . . ?
C29 N4 C30 119.3(6) . . ?
C28 N4 C29 120.8(6) . . ?
C28 N4 C30 120.0(6) . . ?
N4 C29 C27 121.2(6) . . ?
C26 C25 C24 123.7(6) . . ?
C26 C25 C27 119.5(6) . . ?
C27 C25 C24 116.7(5) . . ?
C28 C26 C25 120.0(6) . . ?
C29 C27 Bi1 127.8(5) . . ?
C29 C27 C25 117.7(6) . . ?
C25 C27 Bi1 114.3(4) . . ?
N3 C20 C23 120.2(6) . . ?
N2 C9 C8 120.9(6) . . ?
C13 C14 C15 120.6(6) . . ?
C13 C18 C17 120.4(6) . . ?
C14 C13 Bi2 117.5(5) . . ?
C18 C13 Bi2 123.3(5) . . ?
C18 C13 C14 119.2(6) . . ?
C16 C17 C18 120.0(6) . . ?
C16 C15 C14 119.6(6) . . ?
C15 C16 C17 120.3(6) . . ?
C35 C33 C31 120.2(6) . . ?
C33 C31 Bi1 118.2(4) . . ?
C32 C31 Bi1 122.8(5) . . ?
C32 C31 C33 119.0(6) . . ?
N4 C28 C26 120.6(6) . . ?
C34 C32 C31 120.6(7) . . ?
C33 C35 C36 120.0(7) . . ?
C36 C34 C32 119.8(7) . . ?
C34 C36 C35 120.3(6) . . ?
O6 S2 O4 114.8(3) . . ?
O6 S2 O5 115.5(3) . . ?
O6 S2 C38 104.3(3) . . ?
O4 S2 C38 102.3(3) . . ?
O5 S2 O4 114.4(3) . . ?
O5 S2 C38 103.1(3) . . ?
F5 C38 S2 112.1(5) . . ?
F5 C38 F4 108.7(7) . . ?
F5 C38 F6 107.0(6) . . ?
F4 C38 S2 111.4(5) . . ?
F4 C38 F6 107.3(6) . . ?
F6 C38 S2 110.1(5) . . ?
O3 S1 C37 104.7(3) . . ?
O3 S1 O2 113.9(3) . . ?
O1 S1 O3 115.6(3) . . ?
O1 S1 C37 103.0(3) . . ?
O1 S1 O2 114.8(3) . . ?
O2 S1 C37 102.6(3) . . ?
F1 C37 S1 112.2(5) . . ?
F1 C37 F2 108.0(6) . . ?
F1 C37 F3 107.8(7) . . ?
F2 C37 S1 112.2(6) . . ?
F2 C37 F3 106.4(6) . . ?
F3 C37 S1 109.9(5) . . ?
O9 S3 C39 102.9(3) . . ?
O9 S3 O7 113.5(4) . . ?
O8 S3 O9 115.4(4) . . ?
O8 S3 C39 105.2(4) . . ?
O8 S3 O7 114.8(4) . . ?
O7 S3 C39 103.0(3) . . ?
F7 C39 S3 110.3(5) . . ?
F7 C39 F9 108.1(6) . . ?
F7 C39 F8 107.4(6) . . ?
F9 C39 S3 111.2(5) . . ?
F9 C39 F8 107.8(6) . . ?
F8 C39 S3 111.9(5) . . ?
F11 C40 F10 107.8(8) . . ?
F11 C40 S4 111.8(7) . . ?
F10 C40 S4 108.8(6) . . ?
F12 C40 F11 109.1(8) . . ?
F12 C40 F10 106.4(8) . . ?
F12 C40 S4 112.7(6) . . ?
O12 S4 C40 105.9(4) . . ?
O12 S4 O11 112.6(4) . . ?
O11 S4 C40 102.8(4) . . ?
O10 S4 C40 105.7(4) . . ?
O10 S4 O12 114.4(4) . . ?
O10 S4 O11 114.1(4) . . ?

loop_
_geom_bond_atom_site_label_1
_geom_bond_atom_site_label_2
_geom_bond_distance
_geom_bond_site_symmetry_2
_geom_bond_publ_flag
Bi1 C22 2.267(6) . ?
Bi1 C27 2.271(6) . ?
Bi1 C31 2.258(6) . ?
Bi2 C1 2.277(6) . ?
Bi2 C12 2.287(6) . ?
Bi2 C13 2.262(6) . ?
N1 C2 1.354(8) . ?
N1 C4 1.349(8) . ?
N1 C3 1.477(8) . ?
N2 C11 1.355(8) . ?
N2 C10 1.476(8) . ?
N2 C9 1.353(8) . ?
C7 C6 1.486(8) . ?
C7 C8 1.416(8) . ?
C7 C12 1.411(8) . ?
C6 C1 1.407(9) . ?
C6 C5 1.402(9) . ?
C1 C2 1.396(9) . ?
C8 C9 1.378(9) . ?
C11 C12 1.379(9) . ?
C4 C5 1.374(9) . ?
N3 C21 1.361(8) . ?
N3 C20 1.352(8) . ?
N3 C19 1.470(8) . ?
C23 C24 1.395(9) . ?
C23 C20 1.375(9) . ?
C21 C22 1.374(9) . ?
C24 C22 1.408(8) . ?
C24 C25 1.503(8) . ?
N4 C29 1.372(8) . ?
N4 C28 1.342(8) . ?
N4 C30 1.481(8) . ?
C29 C27 1.386(9) . ?
C25 C26 1.392(8) . ?
C25 C27 1.415(9) . ?
C26 C28 1.374(9) . ?
C14 C13 1.395(9) . ?
C14 C15 1.398(9) . ?
C18 C13 1.387(9) . ?
C18 C17 1.395(9) . ?
C17 C16 1.390(10) . ?
C15 C16 1.381(10) . ?
C33 C31 1.399(9) . ?
C33 C35 1.386(9) . ?
C31 C32 1.395(9) . ?
C32 C34 1.386(10) . ?
C35 C36 1.388(10) . ?
C34 C36 1.385(10) . ?
S2 O6 1.436(5) . ?
S2 O4 1.450(5) . ?
S2 O5 1.438(5) . ?
S2 C38 1.822(8) . ?
F5 C38 1.319(9) . ?
F4 C38 1.331(9) . ?
F6 C38 1.347(9) . ?
S1 O3 1.441(5) . ?
S1 O1 1.440(5) . ?
S1 C37 1.816(8) . ?
S1 O2 1.452(5) . ?
C37 F1 1.320(9) . ?
C37 F2 1.329(9) . ?
C37 F3 1.352(8) . ?
S3 O9 1.426(5) . ?
S3 C39 1.825(7) . ?
S3 O8 1.410(6) . ?
S3 O7 1.467(6) . ?
F7 C39 1.320(8) . ?
F9 C39 1.331(8) . ?
C39 F8 1.337(8) . ?
F11 C40 1.334(10) . ?
F10 C40 1.369(11) . ?
C40 S4 1.804(9) . ?
C40 F12 1.321(9) . ?
S4 O12 1.421(5) . ?
S4 O11 1.457(6) . ?
S4 O10 1.421(6) . ?
